data_2243227
loop_
_publ_author_name
'Arafath, Md. Azharul'
'Kwong, Huey Chong'
'Adam, Farook'
'Mohiuddin, Md.'
'Sarker, Md. Sohug'
'Salim, Mohammad'
'Alam, Md. Mahbubul'

_publ_section_title
;
 Bis{4-[(2-hydroxy-5-methoxy-3-nitrobenzylidene)amino]phenyl} ether
;
_journal_coeditor_code RZ5267
_journal_issue 1
_journal_name_full 'Acta Crystallographica Section E'
_journal_page_first 91
_journal_page_last 94
_journal_paper_doi 10.1107/S2056989019016852
_journal_volume 76
_journal_year 2020
_chemical_formula_iupac 'C28 H22 N4 O9'
_chemical_formula_moiety 'C28 H22 N4 O9'
_chemical_formula_sum 'C28 H22 N4 O9'
_chemical_formula_weight 558.49
_chemical_name_common
;
Bis{4-[(2-hydroxy-3-nitro-5-methoxybenzylidene)amino]phenyl} ether
;
_chemical_name_systematic
2-[<i>N</i>-(4-{4-[(2-Hydroxy-5-methoxy-3-nitrobenzylidene)amino]phenoxy}phenyl)carboximidoyl]-4-methoxy-6-nitrophenol
_space_group_crystal_system monoclinic
_space_group_IT_number 15
_space_group_name_Hall '-C 2yc'
_space_group_name_H-M_alt 'C 1 2/c 1'
_atom_sites_solution_hydrogens mixed
_audit_creation_method SHELXL-2018/3
_cell_angle_alpha 90
_cell_angle_beta 92.299(5)
_cell_angle_gamma 90
_cell_formula_units_Z 4
_cell_length_a 15.954(4)
_cell_length_b 5.4599(12)
_cell_length_c 28.397(6)
_cell_measurement_reflns_used 9905
_cell_measurement_temperature 100
_cell_measurement_theta_max 31
_cell_measurement_theta_min 3
_cell_volume 2471.6(10)
_computing_cell_refinement
;
SAINT (Bruker, 2012)
;
_computing_data_collection
;
APEX2 (Bruker, 2012)
;
_computing_data_reduction
;
SAINT (Bruker, 2012)
;
_computing_molecular_graphics
;
SHELXL2013 (Sheldrick, 2015) and Mercury (Macrae <i>et al.</i>,
2006)
;
_computing_publication_material
;
SHELXL2013 (Sheldrick, 2015) and PLATON (Spek, 2009)
;
_computing_structure_refinement
;
SHELXL2013 (Sheldrick, 2015)
;
_computing_structure_solution
;
SHELXS97 (Sheldrick, 2008)
;
_diffrn_ambient_temperature 100
_diffrn_measured_fraction_theta_full 1.000
_diffrn_measured_fraction_theta_max 1.000
_diffrn_measurement_device_type 'Bruker APEX DUO CCD area detector'
_diffrn_measurement_method '\f and \w scans'
_diffrn_radiation_monochromator graphite
_diffrn_radiation_source 'fine-focus sealed tube'
_diffrn_radiation_type MoK\a
_diffrn_radiation_wavelength 0.71073
_diffrn_reflns_av_R_equivalents 0.0382
_diffrn_reflns_av_unetI/netI 0.0240
_diffrn_reflns_limit_h_max 20
_diffrn_reflns_limit_h_min -20
_diffrn_reflns_limit_k_max 7
_diffrn_reflns_limit_k_min -7
_diffrn_reflns_limit_l_max 36
_diffrn_reflns_limit_l_min -36
_diffrn_reflns_number 35811
_diffrn_reflns_theta_full 25.242
_diffrn_reflns_theta_max 27.499
_diffrn_reflns_theta_min 0.718
_exptl_absorpt_coefficient_mu 0.114
_exptl_absorpt_correction_T_max 0.9562
_exptl_absorpt_correction_T_min 0.8788
_exptl_absorpt_correction_type multi-scan
_exptl_absorpt_process_details
;
(SADABS; Bruker, 2012)
;
_exptl_crystal_colour purple
_exptl_crystal_density_diffrn 1.501
_exptl_crystal_description block
_exptl_crystal_F_000 1160
_exptl_crystal_size_max 0.384
_exptl_crystal_size_mid 0.238
_exptl_crystal_size_min 0.135
_refine_diff_density_max 0.309
_refine_diff_density_min -0.307
_refine_ls_extinction_method none
_refine_ls_goodness_of_fit_ref 1.148
_refine_ls_hydrogen_treatment mixed
_refine_ls_matrix_type full
_refine_ls_number_parameters 192
_refine_ls_number_reflns 2830
_refine_ls_number_restraints 0
_refine_ls_restrained_S_all 1.148
_refine_ls_R_factor_all 0.1041
_refine_ls_R_factor_gt 0.0996
_refine_ls_shift/su_max 0.000
_refine_ls_shift/su_mean 0.000
_refine_ls_structure_factor_coef Fsqd
_refine_ls_weighting_details 'w=1/[\s^2^(Fo^2^)+(0.1539P)^2^+17.7934P] where P=(Fo^2^+2Fc^2^)/3'
_refine_ls_weighting_scheme calc
_refine_ls_wR_factor_gt 0.3485
_refine_ls_wR_factor_ref 0.3525
_reflns_number_gt 2591
_reflns_number_total 2830
_reflns_threshold_expression 'I > 2\s(I)'
_cod_data_source_file rz5267sup1.cif
_cod_data_source_block I
_cod_original_cell_volume 2471.7(10)
_cod_original_sg_symbol_H-M 'C 2/c'
_cod_database_code 2243227
_shelx_space_group_comment
;
The symmetry employed for this shelxl refinement is uniquely defined
by the following loop, which should always be used as a source of
symmetry information in preference to the above space-group names.
They are only intended as comments.
;
_shelx_estimated_absorpt_t_min 0.957
_shelx_estimated_absorpt_t_max 0.985

loop_
_space_group_symop_operation_xyz
'x, y, z'
'-x, y, -z+1/2'
'x+1/2, y+1/2, z'
'-x+1/2, y+1/2, -z+1/2'
'-x, -y, -z'
'x, -y, z-1/2'
'-x+1/2, -y+1/2, -z'
'x+1/2, -y+1/2, z-1/2'

loop_
_atom_site_type_symbol
_atom_site_label
_atom_site_fract_x
_atom_site_fract_y
_atom_site_fract_z
_atom_site_U_iso_or_equiv
_atom_site_adp_type
_atom_site_calc_flag
_atom_site_occupancy
O O1 0.000000 -0.2692(9) 0.250000 0.0444(13) Uani d 1
O O2 0.4044(2) 0.9524(8) 0.47761(16) 0.0525(11) Uani d 1
O O3 0.4346(3) 0.1480(8) 0.36154(14) 0.0475(10) Uani d 1
O O4 0.6359(2) 0.4545(9) 0.43220(19) 0.0664(14) Uani d 1
O O5 0.5853(3) 0.1292(9) 0.4007(2) 0.0710(15) Uani d 1
N N1 0.2747(2) 0.1732(8) 0.34224(14) 0.0371(9) Uani d 1
N N2 0.5771(3) 0.3336(9) 0.41607(16) 0.0417(10) Uani d 1
C C1 0.3380(3) 0.6629(9) 0.42249(18) 0.0364(10) Uani d 1
H H1A 0.284746 0.739136 0.424432 0.044 Uiso calc 1
C C2 0.4061(3) 0.7544(9) 0.44839(17) 0.0355(10) Uani d 1
C C3 0.4833(3) 0.6438(9) 0.44506(17) 0.0365(10) Uani d 1
H H3A 0.530272 0.707394 0.462653 0.044 Uiso calc 1
C C4 0.4934(3) 0.4407(9) 0.41635(16) 0.0337(10) Uani d 1
C C5 0.4255(3) 0.3424(9) 0.38929(16) 0.0332(10) Uani d 1
C C6 0.3471(3) 0.4586(9) 0.39343(16) 0.0337(10) Uani d 1
C C7 0.2723(3) 0.3645(9) 0.36861(17) 0.0366(10) Uani d 1
H H7A 0.220289 0.446315 0.371966 0.044 Uiso calc 1
C C8 0.2016(3) 0.0754(9) 0.31932(16) 0.0335(10) Uani d 1
C C9 0.2115(3) -0.1371(9) 0.29336(17) 0.0366(10) Uani d 1
H H9A 0.265646 -0.208522 0.291709 0.044 Uiso calc 1
C C10 0.1439(3) -0.2462(9) 0.26992(16) 0.0369(10) Uani d 1
H H10A 0.151248 -0.392646 0.252498 0.044 Uiso calc 1
C C11 0.0657(3) -0.1405(9) 0.27200(16) 0.0349(10) Uani d 1
C C12 0.0535(3) 0.0722(9) 0.29753(18) 0.0395(11) Uani d 1
H H12A -0.000735 0.142841 0.298889 0.047 Uiso calc 1
C C13 0.1217(3) 0.1799(9) 0.32098(17) 0.0386(11) Uani d 1
H H13A 0.114209 0.326303 0.338386 0.046 Uiso calc 1
C C14 0.3252(3) 1.0498(11) 0.4876(2) 0.0477(13) Uani d 1
H H14A 0.332369 1.185096 0.510095 0.072 Uiso calc 1
H H14B 0.290647 0.921682 0.501263 0.072 Uiso calc 1
H H14C 0.297545 1.110264 0.458451 0.072 Uiso calc 1
H H1O3 0.386(6) 0.117(15) 0.350(3) 0.08(3) Uiso d 1

loop_
_atom_site_aniso_label
_atom_site_aniso_U_11
_atom_site_aniso_U_22
_atom_site_aniso_U_33
_atom_site_aniso_U_12
_atom_site_aniso_U_13
_atom_site_aniso_U_23
O1 0.047(3) 0.029(2) 0.055(3) 0.000 -0.023(2) 0.000
O2 0.0300(17) 0.054(2) 0.073(3) 0.0037(16) -0.0050(16) -0.031(2)
O3 0.0378(19) 0.054(2) 0.050(2) 0.0037(16) -0.0020(15) -0.0231(18)
O4 0.0290(18) 0.074(3) 0.095(3) 0.0049(19) -0.013(2) -0.024(3)
O5 0.044(2) 0.069(3) 0.099(4) 0.018(2) -0.008(2) -0.039(3)
N1 0.0291(18) 0.043(2) 0.039(2) -0.0034(16) -0.0033(15) -0.0025(17)
N2 0.0296(19) 0.052(2) 0.044(2) 0.0046(18) 0.0000(16) -0.0073(19)
C1 0.027(2) 0.035(2) 0.047(2) 0.0005(17) -0.0033(18) -0.003(2)
C2 0.030(2) 0.037(2) 0.039(2) -0.0011(18) 0.0016(17) -0.0075(19)
C3 0.027(2) 0.041(2) 0.042(2) -0.0031(18) -0.0018(17) -0.006(2)
C4 0.0241(19) 0.041(2) 0.036(2) 0.0020(17) -0.0006(16) -0.0026(18)
C5 0.030(2) 0.037(2) 0.033(2) -0.0002(18) 0.0015(16) -0.0051(18)
C6 0.028(2) 0.040(2) 0.033(2) -0.0040(18) -0.0020(16) -0.0031(18)
C7 0.027(2) 0.043(3) 0.040(2) -0.0021(18) -0.0027(17) -0.003(2)
C8 0.031(2) 0.037(2) 0.032(2) -0.0019(18) -0.0028(16) 0.0004(18)
C9 0.034(2) 0.036(2) 0.039(2) 0.0035(18) -0.0025(18) -0.0007(19)
C10 0.042(2) 0.033(2) 0.035(2) 0.0023(19) -0.0030(18) -0.0017(18)
C11 0.039(2) 0.034(2) 0.032(2) -0.0052(18) -0.0086(17) 0.0028(18)
C12 0.034(2) 0.037(2) 0.046(3) 0.0053(19) -0.0107(19) -0.004(2)
C13 0.037(2) 0.038(2) 0.041(2) 0.0022(19) -0.0072(18) -0.011(2)
C14 0.037(2) 0.046(3) 0.060(3) 0.007(2) 0.003(2) -0.017(3)

loop_
_atom_type_symbol
_atom_type_description
_atom_type_scat_dispersion_real
_atom_type_scat_dispersion_imag
_atom_type_scat_source
C C 0.0033 0.0016 'International Tables Vol C Tables 4.2.6.8 and 6.1.1.4'
H H 0.0000 0.0000 'International Tables Vol C Tables 4.2.6.8 and 6.1.1.4'
N N 0.0061 0.0033 'International Tables Vol C Tables 4.2.6.8 and 6.1.1.4'
O O 0.0106 0.0060 'International Tables Vol C Tables 4.2.6.8 and 6.1.1.4'

loop_
_geom_angle_atom_site_label_1
_geom_angle_atom_site_label_2
_geom_angle_atom_site_label_3
_geom_angle_site_symmetry_1
_geom_angle
C11 O1 C11 2 119.2(5)
C2 O2 C14 . 117.5(4)
C5 O3 H1O3 . 106(6)
C7 N1 C8 . 121.9(4)
O5 N2 O4 . 122.8(5)
O5 N2 C4 . 119.0(4)
O4 N2 C4 . 118.1(4)
C2 C1 C6 . 120.3(4)
C2 C1 H1A . 119.8
C6 C1 H1A . 119.8
O2 C2 C3 . 115.4(4)
O2 C2 C1 . 125.2(4)
C3 C2 C1 . 119.4(4)
C2 C3 C4 . 121.0(4)
C2 C3 H3A . 119.5
C4 C3 H3A . 119.5
C3 C4 C5 . 121.3(4)
C3 C4 N2 . 116.8(4)
C5 C4 N2 . 121.9(4)
O3 C5 C4 . 121.8(4)
O3 C5 C6 . 121.6(4)
C4 C5 C6 . 116.6(4)
C1 C6 C5 . 121.4(4)
C1 C6 C7 . 117.7(4)
C5 C6 C7 . 120.9(4)
N1 C7 C6 . 121.7(4)
N1 C7 H7A . 119.2
C6 C7 H7A . 119.2
C9 C8 C13 . 118.9(4)
C9 C8 N1 . 116.7(4)
C13 C8 N1 . 124.4(4)
C10 C9 C8 . 120.9(4)
C10 C9 H9A . 119.6
C8 C9 H9A . 119.6
C11 C10 C9 . 119.4(4)
C11 C10 H10A . 120.3
C9 C10 H10A . 120.3
C10 C11 C12 . 121.2(4)
C10 C11 O1 . 115.9(4)
C12 C11 O1 . 122.7(4)
C13 C12 C11 . 118.9(4)
C13 C12 H12A . 120.5
C11 C12 H12A . 120.5
C12 C13 C8 . 120.7(4)
C12 C13 H13A . 119.7
C8 C13 H13A . 119.7
O2 C14 H14A . 109.5
O2 C14 H14B . 109.5
H14A C14 H14B . 109.5
O2 C14 H14C . 109.5
H14A C14 H14C . 109.5
H14B C14 H14C . 109.5

loop_
_geom_bond_atom_site_label_1
_geom_bond_atom_site_label_2
_geom_bond_site_symmetry_2
_geom_bond_distance
O1 C11 2 1.389(5)
O1 C11 . 1.389(5)
O2 C2 . 1.364(6)
O2 C14 . 1.410(6)
O3 C5 . 1.333(6)
O3 H1O3 . 0.85(9)
O4 N2 . 1.221(6)
O5 N2 . 1.207(6)
N1 C7 . 1.287(6)
N1 C8 . 1.418(6)
N2 C4 . 1.458(6)
C1 C2 . 1.381(6)
C1 C6 . 1.398(7)
C1 H1A . 0.9500
C2 C3 . 1.377(6)
C3 C4 . 1.390(7)
C3 H3A . 0.9500
C4 C5 . 1.409(6)
C5 C6 . 1.412(6)
C6 C7 . 1.456(6)
C7 H7A . 0.9500
C8 C9 . 1.387(7)
C8 C13 . 1.398(6)
C9 C10 . 1.380(7)
C9 H9A . 0.9500
C10 C11 . 1.379(7)
C10 H10A . 0.9500
C11 C12 . 1.387(7)
C12 C13 . 1.384(6)
C12 H12A . 0.9500
C13 H13A . 0.9500
C14 H14A . 0.9800
C14 H14B . 0.9800
C14 H14C . 0.9800

loop_
_geom_hbond_atom_site_label_D
_geom_hbond_atom_site_label_H
_geom_hbond_atom_site_label_A
_geom_hbond_site_symmetry_A
_geom_hbond_distance_DH
_geom_hbond_distance_HA
_geom_hbond_distance_DA
_geom_hbond_angle_DHA
_geom_hbond_publ_flag
O3 H1O3 N1 . 0.85(9) 1.81(10) 2.591(6) 153(7) yes
C7 H7A O5 3_455 0.95 2.54 3.470(7) 167.00 yes
C13 H13A O5 3_455 0.95 2.48 3.404(7) 165.00 yes

loop_
_geom_torsion_atom_site_label_1
_geom_torsion_atom_site_label_2
_geom_torsion_atom_site_label_3
_geom_torsion_atom_site_label_4
_geom_torsion_site_symmetry_1
_geom_torsion
C14 O2 C2 C3 . -170.9(5)
C14 O2 C2 C1 . 9.8(8)
C6 C1 C2 O2 . 179.7(5)
C6 C1 C2 C3 . 0.5(8)
O2 C2 C3 C4 . -179.8(5)
C1 C2 C3 C4 . -0.5(8)
C2 C3 C4 C5 . 0.7(7)
C2 C3 C4 N2 . -178.6(5)
O5 N2 C4 C3 . 163.3(5)
O4 N2 C4 C3 . -15.5(7)
O5 N2 C4 C5 . -16.1(8)
O4 N2 C4 C5 . 165.1(5)
C3 C4 C5 O3 . 179.8(5)
N2 C4 C5 O3 . -0.9(7)
C3 C4 C5 C6 . -0.8(7)
N2 C4 C5 C6 . 178.5(4)
C2 C1 C6 C5 . -0.7(7)
C2 C1 C6 C7 . 177.4(5)
O3 C5 C6 C1 . -179.8(5)
C4 C5 C6 C1 . 0.8(7)
O3 C5 C6 C7 . 2.1(7)
C4 C5 C6 C7 . -177.2(4)
C8 N1 C7 C6 . 177.7(4)
C1 C6 C7 N1 . -178.0(5)
C5 C6 C7 N1 . 0.1(7)
C7 N1 C8 C9 . -177.5(4)
C7 N1 C8 C13 . 3.2(8)
C13 C8 C9 C10 . -0.7(7)
N1 C8 C9 C10 . 179.9(4)
C8 C9 C10 C11 . 0.7(7)
C9 C10 C11 C12 . -0.5(7)
C9 C10 C11 O1 . -176.1(4)
C11 O1 C11 C10 2 -145.5(5)
C11 O1 C11 C12 2 39.0(4)
C10 C11 C12 C13 . 0.4(8)
O1 C11 C12 C13 . 175.7(4)
C11 C12 C13 C8 . -0.5(8)
C9 C8 C13 C12 . 0.6(8)
N1 C8 C13 C12 . 180.0(5)

_cod_database_fobs_code 2243227
